data_1521522
loop_
_publ_author_name
'Ling, C.D.'
'Argyriou, D.N.'
'Wu, G.-Q.'
'Neumeier, J.J.'

_publ_section_title
;
 Neutron diffraction study of La3 Ni2 O7 : structural relationships among
 n = 1, 2, and 3 phases Lan+1 Nin O3n+1
;
_journal_name_full 'Journal of Solid State Chemistry'
_journal_page_first 517
_journal_page_last 525
_journal_volume 152
_journal_year 2000
_chemical_formula_sum 'La4 Ni3 O10'
_space_group_IT_number 64
_symmetry_space_group_name_Hall '-B 2ab 2'
_symmetry_space_group_name_H-M 'B m a b'
_cell_angle_alpha 90
_cell_angle_beta 90
_cell_angle_gamma 90
_cell_formula_units_Z 4
_cell_length_a 5.41327
_cell_length_b 5.46233
_cell_length_c 27.96049
_cell_volume 826.766
_citation_journal_id_ASTM JSSCBI
_cod_data_source_file Ling_JSSCBI_2000_1923.cif
_cod_data_source_block La4Ni3O10
_cod_original_cell_volume 826.7656
_cod_original_sg_symbol_Hall '-C 2ac 2 (-x,z,y)'
_cod_database_code 1521522

loop_
_symmetry_equiv_pos_as_xyz
x,y,z
-x+1/2,y+1/2,-z
x,-y,-z
-x+1/2,-y+1/2,z
-x,-y,-z
x-1/2,-y-1/2,z
-x,y,z
x-1/2,y-1/2,-z
x+1/2,y,z+1/2
-x+1,y+1/2,-z+1/2
x+1/2,-y,-z+1/2
-x+1,-y+1/2,z+1/2
-x+1/2,-y,-z+1/2
x,-y-1/2,z+1/2
-x+1/2,y,z+1/2
x,y-1/2,-z+1/2

loop_
_atom_site_label
_atom_site_type_symbol
_atom_site_fract_x
_atom_site_fract_y
_atom_site_fract_z
_atom_site_occupancy
_atom_site_U_iso_or_equiv
La1 La+3 0 -0.0015 0.43263 1 0.0
O1 O-2 0.25 0.25 0.0057 1 0.0
O2 O-2 0 0.9553 0.06893 1 0.0
O5 O-2 0.25 0.75 0.1451 1 0.0
La2 La+3 0 -0.0092 0.30032 1 0.0
Ni2 Ni+2 0 -0.0037 0.13805 1 0.0
Ni1 Ni+2 0 0 0 1 0.0
O4 O-2 0 0.0301 0.21469 1 0.0
O3 O-2 0.25 0.25 0.1338 1 0.0
